data_4130829
loop_
_publ_author_name
'Kou, Kevin G. M.'
'Li, Beryl X.'
'Lee, Jack C.'
'Gallego, Gary M.'
'Lebold, Terry P.'
'DiPasquale, Antonio G.'
'Sarpong, Richmond'

_publ_section_title
;
 Syntheses of Denudatine Diterpenoid Alkaloids: Cochlearenine,
 N-Ethyl-1\a-hydroxy-17-veratroyldictyzine, and Paniculamine.
;
_journal_issue 34
_journal_name_full 'Journal of the American Chemical Society'
_journal_page_first 10830
_journal_page_last 10833
_journal_paper_doi 10.1021/jacs.6b07268
_journal_volume 138
_journal_year 2016
_chemical_absolute_configuration ad
_chemical_formula_sum 'C22 H27 N O4'
_chemical_formula_weight 369.44
_chemical_name_common KK3-106-3
_chemical_name_systematic sarpong132
_space_group.centring_type primitive

_space_group_crystal_system monoclinic
_space_group_IT_number 7
_space_group_name_Hall 'P -2yc'
_space_group_name_H-M_alt 'P 1 c 1'
_atom_sites_solution_hydrogens geom
_atom_sites_solution_primary iterative
_atom_sites_solution_secondary difmap
_audit_creation_method SHELXL-2014/7
_cell_angle_alpha 90
_cell_angle_beta 103.504(3)
_cell_angle_gamma 90
_cell_formula_units_Z 4
_cell_length_a 9.5745(6)
_cell_length_b 17.2047(12)
_cell_length_c 12.0212(8)
_cell_measurement_reflns_used 9330
_cell_measurement_temperature 100(2)
_cell_measurement_theta_max 68.33
_cell_measurement_theta_min 2.57
_cell_volume 1925.5(2)
_computing_cell_refinement 'Bruker SAINT'
_computing_data_collection 'Bruker APEX2'
_computing_data_reduction 'Bruker SAINT'
_computing_molecular_graphics ORTEP-32
_computing_publication_material WinGX
_computing_structure_refinement SHELXL-2014
_computing_structure_solution SHELXT-2014
_diffrn_ambient_temperature 100(2)
_diffrn_detector_area_resol_mean 8.366
_diffrn_measured_fraction_theta_full 0.999
_diffrn_measured_fraction_theta_max 0.997
_diffrn_measurement_device_type 'Bruker APEX-II CCD'
_diffrn_measurement_method '\f and \w scans'
_diffrn_radiation_type CuK\a
_diffrn_radiation_wavelength 1.54178
_diffrn_reflns_av_R_equivalents 0.0449
_diffrn_reflns_av_unetI/netI 0.0306
_diffrn_reflns_Laue_measured_fraction_full 0.999
_diffrn_reflns_Laue_measured_fraction_max 0.997
_diffrn_reflns_limit_h_max 11
_diffrn_reflns_limit_h_min -11
_diffrn_reflns_limit_k_max 20
_diffrn_reflns_limit_k_min -20
_diffrn_reflns_limit_l_max 12
_diffrn_reflns_limit_l_min -14
_diffrn_reflns_number 57510
_diffrn_reflns_point_group_measured_fraction_full 0.922
_diffrn_reflns_point_group_measured_fraction_max 0.918
_diffrn_reflns_theta_full 67.000
_diffrn_reflns_theta_max 68.372
_diffrn_reflns_theta_min 2.568
_diffrn_source 'microfocus rotating anode'
_exptl_absorpt_coefficient_mu 0.703
_exptl_absorpt_correction_T_max 0.929
_exptl_absorpt_correction_T_min 0.840
_exptl_absorpt_correction_type multi-scan
_exptl_absorpt_process_details SADABS
_exptl_crystal_colour colorless
_exptl_crystal_density_diffrn 1.274
_exptl_crystal_description prism
_exptl_crystal_F_000 792
_exptl_crystal_size_max 0.050
_exptl_crystal_size_mid 0.040
_exptl_crystal_size_min 0.030
_refine_diff_density_max 0.211
_refine_diff_density_min -0.163
_refine_diff_density_rms 0.034
_refine_ls_abs_structure_details
; 
 Flack x determined using 2855 quotients [(I+)-(I-)]/[(I+)+(I-)] 
 (Parsons, Flack and Wagner, Acta Cryst. B69 (2013) 249-259). 
;
_refine_ls_abs_structure_Flack 0.02(4)
_refine_ls_extinction_method none
_refine_ls_goodness_of_fit_ref 1.048
_refine_ls_hydrogen_treatment constr
_refine_ls_matrix_type full
_refine_ls_number_parameters 491
_refine_ls_number_reflns 6510
_refine_ls_number_restraints 2
_refine_ls_restrained_S_all 1.048
_refine_ls_R_factor_all 0.0290
_refine_ls_R_factor_gt 0.0286
_refine_ls_shift/su_max 0.001
_refine_ls_shift/su_mean 0.000
_refine_ls_structure_factor_coef Fsqd
_refine_ls_weighting_details 'w=1/[\s^2^(Fo^2^)+(0.0417P)^2^+0.3734P] where P=(Fo^2^+2Fc^2^)/3'
_refine_ls_weighting_scheme calc
_refine_ls_wR_factor_gt 0.0756
_refine_ls_wR_factor_ref 0.0760
_reflns_Friedel_coverage 0.836
_reflns_Friedel_fraction_full 0.844
_reflns_Friedel_fraction_max 0.839
_reflns_number_gt 6433
_reflns_number_total 6510
_reflns_threshold_expression 'I > 2\s(I)'
_cod_data_source_file ja6b07268_si_005.cif
_cod_data_source_block sarpong132
_cod_original_sg_symbol_H-M 'P c'
_cod_database_code 4130829
_shelx_shelxl_version_number 2014/7
_shelx_space_group_comment
; 
The symmetry employed for this shelxl refinement is uniquely defined 
by the following loop, which should always be used as a source of 
symmetry information in preference to the above space-group names. 
They are only intended as comments. 
;
_shelx_estimated_absorpt_t_min 0.966
_shelx_estimated_absorpt_t_max 0.979

loop_
_space_group_symop_operation_xyz
'x, y, z'
'x, -y, z+1/2'

loop_
_atom_site_label
_atom_site_type_symbol
_atom_site_fract_x
_atom_site_fract_y
_atom_site_fract_z
_atom_site_U_iso_or_equiv
_atom_site_adp_type
_atom_site_occupancy
_atom_site_site_symmetry_order
_atom_site_calc_flag
_atom_site_refinement_flags_posn
_atom_site_refinement_flags_adp
C1 C 0.5441(2) 0.87672(11) 0.55219(18) 0.0200(4) Uani 1 1 d . .
C2 C 0.6454(2) 0.90244(12) 0.66479(19) 0.0254(5) Uani 1 1 d . .
H2A H 0.6029 0.8880 0.7295 0.030 Uiso 1 1 calc R U
H2B H 0.7380 0.8747 0.6745 0.030 Uiso 1 1 calc R U
C3 C 0.6728(2) 0.99011(13) 0.6678(2) 0.0285(5) Uani 1 1 d . .
H3A H 0.7149 1.0062 0.7477 0.034 Uiso 1 1 calc R U
H3B H 0.7433 1.0021 0.6218 0.034 Uiso 1 1 calc R U
C4 C 0.5380(2) 1.03570(12) 0.6223(2) 0.0243(4) Uani 1 1 d . .
H4 H 0.5402 1.0900 0.6372 0.029 Uiso 1 1 calc R U
C5 C 0.4158(2) 1.00525(11) 0.56247(18) 0.0186(4) Uani 1 1 d . .
C6 C 0.2768(2) 1.04913(11) 0.51798(18) 0.0200(4) Uani 1 1 d . .
H6 H 0.2455 1.0376 0.4343 0.024 Uiso 1 1 calc R U
C7 C 0.2828(2) 1.13853(12) 0.5302(2) 0.0270(5) Uani 1 1 d . .
H7A H 0.2710 1.1626 0.4537 0.032 Uiso 1 1 calc R U
H7B H 0.3775 1.1543 0.5777 0.032 Uiso 1 1 calc R U
C8 C 0.1620(2) 1.16756(11) 0.5865(2) 0.0259(5) Uani 1 1 d . .
H8 H 0.1636 1.2254 0.5951 0.031 Uiso 1 1 calc R U
C9 C 0.0230(2) 1.13954(12) 0.51065(19) 0.0238(4) Uani 1 1 d . .
C10 C 0.0165(2) 1.05200(12) 0.50654(19) 0.0226(4) Uani 1 1 d . .
C11 C 0.15596(19) 1.01554(11) 0.57583(18) 0.0187(4) Uani 1 1 d . .
C12 C 0.15025(19) 0.92602(11) 0.57205(19) 0.0209(4) Uani 1 1 d . .
H12 H 0.1108 0.9108 0.4905 0.025 Uiso 1 1 calc R U
C13 C 0.2978(2) 0.88760(11) 0.61039(18) 0.0190(4) Uani 1 1 d . .
H13A H 0.2880 0.8305 0.6012 0.023 Uiso 1 1 calc R U
H13B H 0.3389 0.8990 0.6922 0.023 Uiso 1 1 calc R U
C14 C 0.39829(19) 0.91862(11) 0.53810(17) 0.0174(4) Uani 1 1 d . .
H14 H 0.3464 0.9130 0.4561 0.021 Uiso 1 1 calc R U
C15 C 0.1821(2) 1.12727(13) 0.7000(2) 0.0282(5) Uani 1 1 d . .
H15 H 0.1952 1.1547 0.7703 0.034 Uiso 1 1 calc R U
C16 C 0.1800(2) 1.05018(12) 0.69397(18) 0.0235(4) Uani 1 1 d . .
H16 H 0.1930 1.0186 0.7604 0.028 Uiso 1 1 calc R U
C17 C 0.6077(2) 0.89767(12) 0.4504(2) 0.0243(4) Uani 1 1 d . .
H17A H 0.6109 0.9543 0.4429 0.036 Uiso 1 1 calc R U
H17B H 0.5477 0.8755 0.3802 0.036 Uiso 1 1 calc R U
H17C H 0.7052 0.8766 0.4628 0.036 Uiso 1 1 calc R U
C18 C 0.5286(2) 0.78784(11) 0.5574(2) 0.0218(4) Uani 1 1 d . .
H18A H 0.6240 0.7639 0.5629 0.026 Uiso 1 1 calc R U
H18B H 0.4975 0.7743 0.6280 0.026 Uiso 1 1 calc R U
C19 C 0.46701(19) 0.71400(11) 0.37723(18) 0.0192(4) Uani 1 1 d . .
C20 C 0.3474(2) 0.67814(12) 0.2878(2) 0.0240(4) Uani 1 1 d . .
H20A H 0.3586 0.6925 0.2115 0.036 Uiso 1 1 calc R U
H20B H 0.2547 0.6972 0.2980 0.036 Uiso 1 1 calc R U
H20C H 0.3511 0.6214 0.2958 0.036 Uiso 1 1 calc R U
C21 C -0.0580(2) 1.18454(14) 0.4137(2) 0.0306(5) Uani 1 1 d . .
H21A H -0.0173 1.2348 0.3966 0.037 Uiso 1 1 calc R U
H21B H -0.1117 1.1556 0.3459 0.037 Uiso 1 1 calc R U
C22 C 0.0473(2) 0.89618(13) 0.6393(2) 0.0316(5) Uani 1 1 d . .
H22 H -0.0468 0.9176 0.6226 0.038 Uiso 1 1 calc R U
C23 C 0.9835(2) 0.57692(12) 0.51555(18) 0.0202(4) Uani 1 1 d . .
C24 C 1.0747(2) 0.53417(12) 0.61884(19) 0.0239(4) Uani 1 1 d . .
H24A H 1.1725 0.5569 0.6379 0.029 Uiso 1 1 calc R U
H24B H 1.0321 0.5418 0.6855 0.029 Uiso 1 1 calc R U
C25 C 1.0855(2) 0.44722(12) 0.5969(2) 0.0269(5) Uani 1 1 d . .
H25A H 1.1563 0.4387 0.5499 0.032 Uiso 1 1 calc R U
H25B H 1.1210 0.4203 0.6709 0.032 Uiso 1 1 calc R U
C26 C 0.9444(2) 0.41248(12) 0.5369(2) 0.0241(4) Uani 1 1 d . .
H26 H 0.9359 0.3575 0.5357 0.029 Uiso 1 1 calc R U
C27 C 0.8298(2) 0.45406(11) 0.48521(18) 0.0197(4) Uani 1 1 d . .
C28 C 0.6844(2) 0.42053(11) 0.42881(19) 0.0202(4) Uani 1 1 d . .
H28 H 0.6548 0.4438 0.3506 0.024 Uiso 1 1 calc R U
C29 C 0.6723(2) 0.33107(11) 0.4145(2) 0.0252(5) Uani 1 1 d . .
H29A H 0.7658 0.3068 0.4501 0.030 Uiso 1 1 calc R U
H29B H 0.6481 0.3178 0.3321 0.030 Uiso 1 1 calc R U
C30 C 0.5546(2) 0.29858(12) 0.4715(2) 0.0267(5) Uani 1 1 d . .
H30 H 0.5478 0.2407 0.4656 0.032 Uiso 1 1 calc R U
C31 C 0.4149(2) 0.33726(11) 0.4126(2) 0.0238(4) Uani 1 1 d . .
C32 C 0.4276(2) 0.42485(11) 0.42333(19) 0.0208(4) Uani 1 1 d . .
C33 C 0.5724(2) 0.44928(11) 0.49909(18) 0.0191(4) Uani 1 1 d . .
C34 C 0.5795(2) 0.53736(11) 0.51793(19) 0.0199(4) Uani 1 1 d . .
H34 H 0.5445 0.5618 0.4410 0.024 Uiso 1 1 calc R U
C35 C 0.7320(2) 0.56779(11) 0.56546(18) 0.0198(4) Uani 1 1 d . .
H35A H 0.7701 0.5469 0.6434 0.024 Uiso 1 1 calc R U
H35B H 0.7305 0.6252 0.5704 0.024 Uiso 1 1 calc R U
C36 C 0.8295(2) 0.54262(11) 0.48674(18) 0.0183(4) Uani 1 1 d . .
H36 H 0.7821 0.5602 0.4077 0.022 Uiso 1 1 calc R U
C37 C 0.5888(2) 0.32515(13) 0.5940(2) 0.0297(5) Uani 1 1 d . .
H37 H 0.6034 0.2900 0.6566 0.036 Uiso 1 1 calc R U
C38 C 0.5968(2) 0.40174(13) 0.6074(2) 0.0250(4) Uani 1 1 d . .
H38 H 0.6168 0.4253 0.6809 0.030 Uiso 1 1 calc R U
C39 C 1.0477(2) 0.56724(12) 0.41059(19) 0.0234(4) Uani 1 1 d . .
H39A H 1.1469 0.5862 0.4288 0.035 Uiso 1 1 calc R U
H39B H 0.9907 0.5972 0.3465 0.035 Uiso 1 1 calc R U
H39C H 1.0463 0.5122 0.3895 0.035 Uiso 1 1 calc R U
C40 C 0.9859(2) 0.66414(11) 0.54672(18) 0.0210(4) Uani 1 1 d . .
H40A H 0.9449 0.6704 0.6146 0.025 Uiso 1 1 calc R U
H40B H 1.0871 0.6818 0.5683 0.025 Uiso 1 1 calc R U
C41 C 0.9734(2) 0.76125(11) 0.39591(19) 0.0199(4) Uani 1 1 d . .
C42 C 0.8771(2) 0.80728(13) 0.3015(2) 0.0254(4) Uani 1 1 d . .
H42A H 0.9001 0.8627 0.3122 0.038 Uiso 1 1 calc R U
H42B H 0.7766 0.7988 0.3037 0.038 Uiso 1 1 calc R U
H42C H 0.8921 0.7903 0.2274 0.038 Uiso 1 1 calc R U
C43 C 0.3063(3) 0.30354(13) 0.3206(2) 0.0308(5) Uani 1 1 d . .
H43A H 0.2505 0.3392 0.2621 0.037 Uiso 1 1 calc R U
H43B H 0.3262 0.2519 0.2915 0.037 Uiso 1 1 calc R U
C44 C 0.4768(2) 0.56187(12) 0.5894(2) 0.0253(4) Uani 1 1 d . .
H44 H 0.3886 0.5344 0.5782 0.030 Uiso 1 1 calc R U
N1 N 0.42694(17) 0.75407(9) 0.45966(16) 0.0199(3) Uani 1 1 d . .
H1 H 0.3345 0.7604 0.4548 0.024 Uiso 1 1 calc R U
N2 N 0.90747(17) 0.71388(9) 0.45598(15) 0.0201(3) Uani 1 1 d . .
H2 H 0.8130 0.7129 0.4397 0.024 Uiso 1 1 calc R U
O1 O 0.59432(14) 0.70449(8) 0.37340(13) 0.0226(3) Uani 1 1 d . .
O2 O -0.10756(16) 1.17857(9) 0.51814(14) 0.0299(4) Uani 1 1 d . .
O3 O -0.08501(16) 1.01557(9) 0.45328(16) 0.0331(4) Uani 1 1 d . .
O4 O 0.0748(2) 0.84754(12) 0.7123(2) 0.0483(5) Uani 1 1 d . .
O5 O 1.10595(14) 0.76792(8) 0.41547(13) 0.0238(3) Uani 1 1 d . .
O6 O 0.28259(16) 0.30761(9) 0.43454(15) 0.0318(4) Uani 1 1 d . .
O7 O 0.33498(15) 0.46914(8) 0.37572(15) 0.0276(3) Uani 1 1 d . .
O8 O 0.49661(18) 0.61238(9) 0.65806(15) 0.0343(4) Uani 1 1 d . .

loop_
_atom_site_aniso_label
_atom_site_aniso_U_11
_atom_site_aniso_U_22
_atom_site_aniso_U_33
_atom_site_aniso_U_23
_atom_site_aniso_U_13
_atom_site_aniso_U_12
C1 0.0163(9) 0.0229(10) 0.0201(11) -0.0015(8) 0.0025(8) 0.0019(7)
C2 0.0175(9) 0.0319(11) 0.0241(12) -0.0029(9) -0.0003(8) 0.0034(8)
C3 0.0194(10) 0.0327(11) 0.0313(13) -0.0103(9) 0.0015(9) -0.0017(8)
C4 0.0226(10) 0.0247(9) 0.0266(12) -0.0058(8) 0.0076(8) -0.0013(8)
C5 0.0187(9) 0.0214(9) 0.0178(10) -0.0003(8) 0.0084(8) 0.0002(7)
C6 0.0203(9) 0.0199(9) 0.0197(11) -0.0002(8) 0.0049(8) 0.0004(7)
C7 0.0248(10) 0.0192(10) 0.0376(14) 0.0015(9) 0.0086(9) 0.0013(8)
C8 0.0288(11) 0.0187(9) 0.0287(12) -0.0031(8) 0.0038(9) 0.0040(8)
C9 0.0251(10) 0.0248(10) 0.0218(11) -0.0005(8) 0.0060(9) 0.0093(8)
C10 0.0197(9) 0.0264(10) 0.0213(11) -0.0019(8) 0.0037(8) 0.0023(8)
C11 0.0171(9) 0.0190(9) 0.0204(11) 0.0002(8) 0.0048(8) 0.0022(7)
C12 0.0166(9) 0.0189(9) 0.0278(12) -0.0006(8) 0.0061(8) 0.0004(7)
C13 0.0179(9) 0.0192(9) 0.0203(11) 0.0015(7) 0.0053(8) 0.0015(7)
C14 0.0160(9) 0.0199(9) 0.0154(10) -0.0007(7) 0.0022(7) 0.0004(7)
C15 0.0291(10) 0.0299(10) 0.0233(12) -0.0064(9) 0.0017(9) 0.0070(9)
C16 0.0230(9) 0.0302(10) 0.0172(11) 0.0014(8) 0.0045(8) 0.0065(8)
C17 0.0209(10) 0.0269(10) 0.0265(12) -0.0031(8) 0.0087(8) -0.0001(8)
C18 0.0189(9) 0.0244(10) 0.0213(11) -0.0008(8) 0.0031(8) 0.0051(7)
C19 0.0169(9) 0.0169(8) 0.0229(11) 0.0033(7) 0.0028(8) 0.0010(7)
C20 0.0191(9) 0.0239(10) 0.0270(12) -0.0020(8) 0.0011(8) 0.0007(7)
C21 0.0335(12) 0.0317(11) 0.0255(13) 0.0010(9) 0.0047(10) 0.0121(9)
C22 0.0246(10) 0.0251(10) 0.0495(16) 0.0028(10) 0.0176(10) 0.0012(8)
C23 0.0163(9) 0.0248(9) 0.0200(11) 0.0025(8) 0.0054(8) 0.0011(7)
C24 0.0163(9) 0.0319(11) 0.0222(12) 0.0040(9) 0.0019(8) 0.0020(8)
C25 0.0190(10) 0.0314(11) 0.0292(13) 0.0069(9) 0.0034(9) 0.0070(8)
C26 0.0231(10) 0.0223(9) 0.0284(12) 0.0047(8) 0.0091(8) 0.0044(8)
C27 0.0194(9) 0.0219(9) 0.0201(11) 0.0011(8) 0.0092(8) 0.0024(7)
C28 0.0205(9) 0.0183(9) 0.0229(11) 0.0020(8) 0.0073(8) 0.0035(7)
C29 0.0233(10) 0.0194(9) 0.0337(13) -0.0001(9) 0.0081(9) 0.0028(7)
C30 0.0264(10) 0.0180(9) 0.0364(13) 0.0064(9) 0.0086(9) 0.0019(8)
C31 0.0232(10) 0.0199(9) 0.0294(13) 0.0024(8) 0.0085(9) -0.0021(8)
C32 0.0188(9) 0.0213(9) 0.0240(12) 0.0008(8) 0.0082(8) 0.0009(8)
C33 0.0171(9) 0.0194(9) 0.0218(11) 0.0011(7) 0.0066(8) 0.0015(7)
C34 0.0153(9) 0.0216(9) 0.0226(11) -0.0011(8) 0.0041(8) 0.0019(7)
C35 0.0167(9) 0.0227(9) 0.0201(11) -0.0018(8) 0.0045(8) 0.0006(7)
C36 0.0154(8) 0.0210(9) 0.0180(10) 0.0012(7) 0.0028(7) 0.0021(7)
C37 0.0246(10) 0.0316(11) 0.0325(13) 0.0132(10) 0.0060(9) 0.0028(8)
C38 0.0195(9) 0.0333(11) 0.0228(12) 0.0050(9) 0.0059(8) 0.0006(8)
C39 0.0194(9) 0.0288(10) 0.0230(12) 0.0024(8) 0.0071(8) 0.0017(8)
C40 0.0164(8) 0.0268(10) 0.0187(11) 0.0018(8) 0.0016(8) -0.0016(7)
C41 0.0179(9) 0.0208(9) 0.0216(11) -0.0042(8) 0.0056(8) -0.0002(7)
C42 0.0180(9) 0.0301(10) 0.0277(12) 0.0047(9) 0.0047(8) 0.0000(8)
C43 0.0355(11) 0.0236(10) 0.0324(14) -0.0014(9) 0.0060(10) -0.0034(9)
C44 0.0179(9) 0.0267(10) 0.0323(13) -0.0042(9) 0.0078(8) 0.0006(8)
N1 0.0133(7) 0.0218(8) 0.0236(9) 0.0001(7) 0.0023(6) 0.0018(6)
N2 0.0138(7) 0.0234(8) 0.0226(10) 0.0015(7) 0.0035(6) -0.0006(6)
O1 0.0144(6) 0.0263(7) 0.0267(8) -0.0020(6) 0.0039(6) 0.0007(5)
O2 0.0292(8) 0.0342(8) 0.0264(9) 0.0021(7) 0.0068(6) 0.0148(6)
O3 0.0213(7) 0.0323(8) 0.0409(10) -0.0028(7) -0.0027(7) 0.0022(6)
O4 0.0447(10) 0.0492(11) 0.0615(14) 0.0209(10) 0.0337(10) 0.0090(8)
O5 0.0152(6) 0.0270(7) 0.0296(9) 0.0015(6) 0.0060(6) -0.0010(5)
O6 0.0285(8) 0.0279(7) 0.0407(10) 0.0024(7) 0.0116(7) -0.0063(6)
O7 0.0198(7) 0.0216(7) 0.0385(10) 0.0001(6) 0.0007(6) 0.0023(6)
O8 0.0364(9) 0.0350(8) 0.0362(11) -0.0082(7) 0.0179(8) -0.0018(7)

loop_
_atom_type_symbol
_atom_type_description
_atom_type_scat_dispersion_real
_atom_type_scat_dispersion_imag
_atom_type_scat_source
C C 0.0181 0.0091 'International Tables Vol C Tables 4.2.6.8 and 6.1.1.4'
H H 0.0000 0.0000 'International Tables Vol C Tables 4.2.6.8 and 6.1.1.4'
N N 0.0311 0.0180 'International Tables Vol C Tables 4.2.6.8 and 6.1.1.4'
O O 0.0492 0.0322 'International Tables Vol C Tables 4.2.6.8 and 6.1.1.4'

loop_
_geom_angle_atom_site_label_1
_geom_angle_atom_site_label_2
_geom_angle_atom_site_label_3
_geom_angle
C17 C1 C2 110.47(17)
C17 C1 C18 109.06(16)
C2 C1 C18 107.31(17)
C17 C1 C14 108.68(16)
C2 C1 C14 109.32(16)
C18 C1 C14 111.99(15)
C3 C2 C1 112.00(18)
C3 C2 H2A 109.2
C1 C2 H2A 109.2
C3 C2 H2B 109.2
C1 C2 H2B 109.2
H2A C2 H2B 107.9
C4 C3 C2 112.27(17)
C4 C3 H3A 109.2
C2 C3 H3A 109.2
C4 C3 H3B 109.2
C2 C3 H3B 109.2
H3A C3 H3B 107.9
C5 C4 C3 124.38(18)
C5 C4 H4 117.8
C3 C4 H4 117.8
C4 C5 C6 125.75(18)
C4 C5 C14 122.25(17)
C6 C5 C14 111.87(16)
C5 C6 C7 116.94(16)
C5 C6 C11 109.46(15)
C7 C6 C11 109.55(16)
C5 C6 H6 106.8
C7 C6 H6 106.8
C11 C6 H6 106.8
C6 C7 C8 110.30(17)
C6 C7 H7A 109.6
C8 C7 H7A 109.6
C6 C7 H7B 109.6
C8 C7 H7B 109.6
H7A C7 H7B 108.1
C15 C8 C9 108.06(18)
C15 C8 C7 107.31(17)
C9 C8 C7 105.98(18)
C15 C8 H8 111.7
C9 C8 H8 111.7
C7 C8 H8 111.7
O2 C9 C21 59.75(14)
O2 C9 C8 118.04(17)
C21 C9 C8 122.87(19)
O2 C9 C10 115.99(17)
C21 C9 C10 119.53(19)
C8 C9 C10 111.29(16)
O3 C10 C9 123.89(19)
O3 C10 C11 124.55(18)
C9 C10 C11 111.54(16)
C16 C11 C10 105.79(15)
C16 C11 C12 114.80(17)
C10 C11 C12 111.87(16)
C16 C11 C6 107.54(16)
C10 C11 C6 104.11(16)
C12 C11 C6 111.99(15)
C22 C12 C13 111.45(17)
C22 C12 C11 110.39(16)
C13 C12 C11 113.51(15)
C22 C12 H12 107.0
C13 C12 H12 107.0
C11 C12 H12 107.0
C12 C13 C14 109.63(16)
C12 C13 H13A 109.7
C14 C13 H13A 109.7
C12 C13 H13B 109.7
C14 C13 H13B 109.7
H13A C13 H13B 108.2
C5 C14 C13 106.68(15)
C5 C14 C1 112.34(15)
C13 C14 C1 116.46(16)
C5 C14 H14 107.0
C13 C14 H14 107.0
C1 C14 H14 107.0
C16 C15 C8 114.5(2)
C16 C15 H15 122.8
C8 C15 H15 122.8
C15 C16 C11 116.32(19)
C15 C16 H16 121.8
C11 C16 H16 121.8
C1 C17 H17A 109.5
C1 C17 H17B 109.5
H17A C17 H17B 109.5
C1 C17 H17C 109.5
H17A C17 H17C 109.5
H17B C17 H17C 109.5
N1 C18 C1 114.53(17)
N1 C18 H18A 108.6
C1 C18 H18A 108.6
N1 C18 H18B 108.6
C1 C18 H18B 108.6
H18A C18 H18B 107.6
O1 C19 N1 123.41(18)
O1 C19 C20 120.57(18)
N1 C19 C20 116.01(16)
C19 C20 H20A 109.5
C19 C20 H20B 109.5
H20A C20 H20B 109.5
C19 C20 H20C 109.5
H20A C20 H20C 109.5
H20B C20 H20C 109.5
O2 C21 C9 59.38(14)
O2 C21 H21A 117.8
C9 C21 H21A 117.8
O2 C21 H21B 117.8
C9 C21 H21B 117.8
H21A C21 H21B 115.0
O4 C22 C12 125.0(2)
O4 C22 H22 117.5
C12 C22 H22 117.5
C24 C23 C39 110.64(16)
C24 C23 C40 107.26(17)
C39 C23 C40 108.55(16)
C24 C23 C36 109.35(16)
C39 C23 C36 108.50(17)
C40 C23 C36 112.55(15)
C25 C24 C23 112.32(18)
C25 C24 H24A 109.1
C23 C24 H24A 109.1
C25 C24 H24B 109.1
C23 C24 H24B 109.1
H24A C24 H24B 107.9
C26 C25 C24 112.58(16)
C26 C25 H25A 109.1
C24 C25 H25A 109.1
C26 C25 H25B 109.1
C24 C25 H25B 109.1
H25A C25 H25B 107.8
C27 C26 C25 124.08(18)
C27 C26 H26 118.0
C25 C26 H26 118.0
C26 C27 C28 125.04(18)
C26 C27 C36 122.28(19)
C28 C27 C36 112.46(16)
C27 C28 C29 117.72(16)
C27 C28 C33 107.89(16)
C29 C28 C33 108.99(15)
C27 C28 H28 107.3
C29 C28 H28 107.3
C33 C28 H28 107.3
C28 C29 C30 110.59(16)
C28 C29 H29A 109.5
C30 C29 H29A 109.5
C28 C29 H29B 109.5
C30 C29 H29B 109.5
H29A C29 H29B 108.1
C37 C30 C31 106.95(18)
C37 C30 C29 107.95(18)
C31 C30 C29 106.73(17)
C37 C30 H30 111.6
C31 C30 H30 111.6
C29 C30 H30 111.6
O6 C31 C43 59.69(15)
O6 C31 C30 118.39(17)
C43 C31 C30 125.37(19)
O6 C31 C32 113.04(16)
C43 C31 C32 119.46(19)
C30 C31 C32 110.68(17)
O7 C32 C31 123.53(19)
O7 C32 C33 124.90(18)
C31 C32 C33 111.56(16)
C38 C33 C32 107.51(16)
C38 C33 C34 114.59(18)
C32 C33 C34 111.26(16)
C38 C33 C28 107.59(16)
C32 C33 C28 103.19(16)
C34 C33 C28 111.98(15)
C44 C34 C35 112.55(17)
C44 C34 C33 110.40(16)
C35 C34 C33 113.52(15)
C44 C34 H34 106.6
C35 C34 H34 106.6
C33 C34 H34 106.6
C34 C35 C36 109.69(16)
C34 C35 H35A 109.7
C36 C35 H35A 109.7
C34 C35 H35B 109.7
C36 C35 H35B 109.7
H35A C35 H35B 108.2
C27 C36 C35 107.00(16)
C27 C36 C23 112.25(15)
C35 C36 C23 115.94(17)
C27 C36 H36 107.1
C35 C36 H36 107.1
C23 C36 H36 107.1
C38 C37 C30 114.5(2)
C38 C37 H37 122.8
C30 C37 H37 122.8
C37 C38 C33 116.1(2)
C37 C38 H38 121.9
C33 C38 H38 121.9
C23 C39 H39A 109.5
C23 C39 H39B 109.5
H39A C39 H39B 109.5
C23 C39 H39C 109.5
H39A C39 H39C 109.5
H39B C39 H39C 109.5
N2 C40 C23 114.50(17)
N2 C40 H40A 108.6
C23 C40 H40A 108.6
N2 C40 H40B 108.6
C23 C40 H40B 108.6
H40A C40 H40B 107.6
O5 C41 N2 122.92(19)
O5 C41 C42 120.82(18)
N2 C41 C42 116.26(16)
C41 C42 H42A 109.5
C41 C42 H42B 109.5
H42A C42 H42B 109.5
C41 C42 H42C 109.5
H42A C42 H42C 109.5
H42B C42 H42C 109.5
O6 C43 C31 60.00(14)
O6 C43 H43A 117.8
C31 C43 H43A 117.8
O6 C43 H43B 117.8
C31 C43 H43B 117.8
H43A C43 H43B 114.9
O8 C44 C34 125.67(19)
O8 C44 H44 117.2
C34 C44 H44 117.2
C19 N1 C18 123.37(16)
C19 N1 H1 118.3
C18 N1 H1 118.3
C41 N2 C40 122.52(16)
C41 N2 H2 118.7
C40 N2 H2 118.7
C9 O2 C21 60.87(14)
C43 O6 C31 60.31(14)

loop_
_geom_bond_atom_site_label_1
_geom_bond_atom_site_label_2
_geom_bond_distance
C1 C17 1.532(3)
C1 C2 1.535(3)
C1 C18 1.539(3)
C1 C14 1.545(3)
C2 C3 1.530(3)
C2 H2A 0.9900
C2 H2B 0.9900
C3 C4 1.500(3)
C3 H3A 0.9900
C3 H3B 0.9900
C4 C5 1.330(3)
C4 H4 0.9500
C5 C6 1.514(3)
C5 C14 1.521(3)
C6 C7 1.545(3)
C6 C11 1.592(3)
C6 H6 1.0000
C7 C8 1.553(3)
C7 H7A 0.9900
C7 H7B 0.9900
C8 C15 1.502(3)
C8 C9 1.507(3)
C8 H8 1.0000
C9 O2 1.440(2)
C9 C21 1.462(3)
C9 C10 1.508(3)
C10 O3 1.207(3)
C10 C11 1.533(3)
C11 C16 1.507(3)
C11 C12 1.541(2)
C12 C22 1.504(3)
C12 C13 1.530(3)
C12 H12 1.0000
C13 C14 1.535(3)
C13 H13A 0.9900
C13 H13B 0.9900
C14 H14 1.0000
C15 C16 1.328(3)
C15 H15 0.9500
C16 H16 0.9500
C17 H17A 0.9800
C17 H17B 0.9800
C17 H17C 0.9800
C18 N1 1.460(3)
C18 H18A 0.9900
C18 H18B 0.9900
C19 O1 1.241(2)
C19 N1 1.335(3)
C19 C20 1.508(3)
C20 H20A 0.9800
C20 H20B 0.9800
C20 H20C 0.9800
C21 O2 1.446(3)
C21 H21A 0.9900
C21 H21B 0.9900
C22 O4 1.197(3)
C22 H22 0.9500
C23 C24 1.530(3)
C23 C39 1.536(3)
C23 C40 1.546(3)
C23 C36 1.551(3)
C24 C25 1.527(3)
C24 H24A 0.9900
C24 H24B 0.9900
C25 C26 1.499(3)
C25 H25A 0.9900
C25 H25B 0.9900
C26 C27 1.335(3)
C26 H26 0.9500
C27 C28 1.514(3)
C27 C36 1.524(3)
C28 C29 1.550(3)
C28 C33 1.590(3)
C28 H28 1.0000
C29 C30 1.553(3)
C29 H29A 0.9900
C29 H29B 0.9900
C30 C37 1.502(4)
C30 C31 1.514(3)
C30 H30 1.0000
C31 O6 1.446(2)
C31 C43 1.450(3)
C31 C32 1.515(3)
C32 O7 1.207(3)
C32 C33 1.530(3)
C33 C38 1.509(3)
C33 C34 1.532(3)
C34 C44 1.509(3)
C34 C35 1.530(3)
C34 H34 1.0000
C35 C36 1.538(3)
C35 H35A 0.9900
C35 H35B 0.9900
C36 H36 1.0000
C37 C38 1.328(3)
C37 H37 0.9500
C38 H38 0.9500
C39 H39A 0.9800
C39 H39B 0.9800
C39 H39C 0.9800
C40 N2 1.450(3)
C40 H40A 0.9900
C40 H40B 0.9900
C41 O5 1.241(2)
C41 N2 1.340(3)
C41 C42 1.509(3)
C42 H42A 0.9800
C42 H42B 0.9800
C42 H42C 0.9800
C43 O6 1.441(3)
C43 H43A 0.9900
C43 H43B 0.9900
C44 O8 1.183(3)
C44 H44 0.9500
N1 H1 0.8800
N2 H2 0.8800
